data_4511486
loop_
_publ_author_name
'Hu, Sheng'
'Zhou, Ai-Ju'
'Zhang, Yue-Hua'
'Ding, Shu'
'Tong, Ming-Liang'

_publ_section_title
;
 1D Tubular Chains and 3D Polycatenane Frameworks Constructed with
 Cu2X2Dimers (X = Br-, I-, CN-) and Flexible Dipyridyl Spacers
;
_journal_issue 11
_journal_name_full 'Crystal Growth &amp; Design'
_journal_page_first 2543
_journal_paper_doi 10.1021/cg060370k
_journal_volume 6
_journal_year 2006
_chemical_formula_sum 'C28 H24 Cu4 N8'
_chemical_formula_weight 726.71
_chemical_name_systematic
; 
 ? 
;
_space_group_IT_number 14
_symmetry_cell_setting monoclinic
_symmetry_space_group_name_Hall '-P 2yn'
_symmetry_space_group_name_H-M 'P 1 21/n 1'
_atom_sites_solution_hydrogens geom
_atom_sites_solution_primary direct
_atom_sites_solution_secondary difmap
_audit_creation_method SHELXL-97
_cell_angle_alpha 90.00
_cell_angle_beta 101.314(1)
_cell_angle_gamma 90.00
_cell_formula_units_Z 4
_cell_length_a 13.543(1)
_cell_length_b 6.9515(5)
_cell_length_c 30.757(2)
_cell_measurement_temperature 293(2)
_cell_volume 2839.3(3)
_computing_cell_refinement 'SAINT-PLUS, Ver. 6.0, 1997'
_computing_data_collection 'SMART, 1998.'
_computing_data_reduction 'SAINT-PLUS, Ver. 6.0, 1997'
_computing_molecular_graphics 'XP, Ver. 6.10, Bruker AXS Inc., 2000'
_computing_publication_material 'SHELXTL-Bruker AXS Inc., 1998'
_computing_structure_refinement 'SHELXL-97 (Sheldrick, 1997)'
_computing_structure_solution 'SHELXS-97 (Sheldrick, 1990)'
_diffrn_ambient_temperature 293(2)
_diffrn_measured_fraction_theta_full 0.985
_diffrn_measured_fraction_theta_max 0.985
_diffrn_measurement_method 'phi and omega scans'
_diffrn_radiation_monochromator graphite
_diffrn_radiation_source 'fine-focus sealed tube'
_diffrn_radiation_type MoK\a
_diffrn_radiation_wavelength 0.71073
_diffrn_reflns_av_R_equivalents 0.0342
_diffrn_reflns_av_sigmaI/netI 0.0551
_diffrn_reflns_limit_h_max 17
_diffrn_reflns_limit_h_min -16
_diffrn_reflns_limit_k_max 8
_diffrn_reflns_limit_k_min -7
_diffrn_reflns_limit_l_max 39
_diffrn_reflns_limit_l_min -30
_diffrn_reflns_number 15205
_diffrn_reflns_theta_full 27.00
_diffrn_reflns_theta_max 27.00
_diffrn_reflns_theta_min 1.35
_diffrn_standards_decay_% 0
_diffrn_standards_interval_count 0
_diffrn_standards_interval_time 0
_diffrn_standards_number 0
_exptl_absorpt_coefficient_mu 2.988
_exptl_absorpt_correction_T_max 0.7747
_exptl_absorpt_correction_T_min 0.5221
_exptl_absorpt_correction_type multi-scan
_exptl_absorpt_process_details 'SADABS (Bruker, 2002)'
_exptl_crystal_colour 'dark red'
_exptl_crystal_density_diffrn 1.700
_exptl_crystal_density_method 'not measured'
_exptl_crystal_description block
_exptl_crystal_F_000 1456
_exptl_crystal_size_max 0.25
_exptl_crystal_size_mid 0.17
_exptl_crystal_size_min 0.09
_refine_diff_density_max 1.332
_refine_diff_density_min -0.400
_refine_diff_density_rms 0.143
_refine_ls_extinction_method none
_refine_ls_goodness_of_fit_ref 1.014
_refine_ls_hydrogen_treatment mixed
_refine_ls_matrix_type full
_refine_ls_number_parameters 361
_refine_ls_number_reflns 6102
_refine_ls_number_restraints 0
_refine_ls_restrained_S_all 1.014
_refine_ls_R_factor_all 0.0861
_refine_ls_R_factor_gt 0.0552
_refine_ls_shift/su_max 0.001
_refine_ls_shift/su_mean 0.000
_refine_ls_structure_factor_coef Fsqd
_refine_ls_weighting_details 'calc w=1/[\s^2^(Fo^2^)+(0.0947P)^2^+0.0000P] where P=(Fo^2^+2Fc^2^)/3'
_refine_ls_weighting_scheme calc
_refine_ls_wR_factor_gt 0.1427
_refine_ls_wR_factor_ref 0.1647
_reflns_number_gt 4078
_reflns_number_total 6102
_reflns_threshold_expression >2sigma(I)
_cod_data_source_file cg060370ksi20060904_105804.cif
_cod_data_source_block compound2
_cod_original_cell_volume 2839.4(4)
_cod_original_sg_symbol_H-M P2(1)/n
_cod_database_code 4511486

loop_
_symmetry_equiv_pos_as_xyz
'x, y, z'
'-x+1/2, y+1/2, -z+1/2'
'-x, -y, -z'
'x-1/2, -y-1/2, z-1/2'

loop_
_atom_site_label
_atom_site_type_symbol
_atom_site_fract_x
_atom_site_fract_y
_atom_site_fract_z
_atom_site_U_iso_or_equiv
_atom_site_adp_type
_atom_site_occupancy
_atom_site_symmetry_multiplicity
_atom_site_calc_flag
_atom_site_refinement_flags
Cu1 Cu 0.87471(4) 0.05370(9) 0.145388(19) 0.04099(19) Uani 1 1 d .
Cu2 Cu 0.87515(4) 0.35720(9) 0.10624(2) 0.04149(19) Uani 1 1 d .
Cu3 Cu 1.23178(4) 0.18986(11) 0.16191(2) 0.0481(2) Uani 1 1 d .
Cu4 Cu 0.51824(4) 0.20816(11) 0.086770(19) 0.0468(2) Uani 1 1 d .
N1 N 0.8827(3) 0.1039(7) 0.21282(12) 0.0423(9) Uani 1 1 d .
N2 N 0.9986(3) 0.2600(7) 0.51977(13) 0.0464(11) Uani 1 1 d .
N3 N 0.8683(3) 0.3401(6) 0.03829(13) 0.0431(10) Uani 1 1 d .
N4 N 0.7515(3) 0.3102(7) -0.27057(13) 0.0476(11) Uani 1 1 d .
N5 N 1.0816(3) 0.1950(6) 0.13849(14) 0.0419(10) Uani 1 1 d .
N6 N 0.6671(3) 0.2076(6) 0.10940(14) 0.0408(9) Uani 1 1 d .
N7 N 1.3974(4) 0.1922(8) 0.11680(16) 0.0655(14) Uani 1 1 d .
N8 N 0.8738(3) -0.3742(8) 0.12276(14) 0.0529(12) Uani 1 1 d .
C1 C 0.8852(5) -0.0392(9) 0.24172(18) 0.0620(16) Uani 1 1 d .
H1A H 0.8869 -0.1645 0.2313 0.074 Uiso 1 1 calc R
C2 C 0.8853(6) -0.0127(10) 0.2860(2) 0.077(2) Uani 1 1 d .
H2A H 0.8912 -0.1177 0.3051 0.092 Uiso 1 1 calc R
C3 C 0.8767(4) 0.1688(10) 0.30179(18) 0.0594(16) Uani 1 1 d .
C4 C 0.8771(6) 0.3158(10) 0.27242(19) 0.079(2) Uani 1 1 d .
H4A H 0.8744 0.4424 0.2819 0.095 Uiso 1 1 calc R
C5 C 0.8814(5) 0.2782(10) 0.22897(19) 0.0688(18) Uani 1 1 d .
H5A H 0.8835 0.3818 0.2100 0.083 Uiso 1 1 calc R
C6 C 0.8726(4) 0.2068(12) 0.34945(18) 0.0673(18) Uani 1 1 d .
H6A H 0.8309 0.1103 0.3598 0.081 Uiso 1 1 calc R
H6B H 0.8424 0.3317 0.3520 0.081 Uiso 1 1 calc R
C7 C 0.9771(4) 0.2022(10) 0.37802(19) 0.0644(16) Uani 1 1 d .
H7A H 1.0168 0.3042 0.3684 0.077 Uiso 1 1 calc R
H7B H 1.0086 0.0809 0.3732 0.077 Uiso 1 1 calc R
C8 C 0.9804(4) 0.2253(9) 0.42751(17) 0.0513(13) Uani 1 1 d .
C9 C 1.0713(5) 0.2262(11) 0.45555(18) 0.0655(17) Uani 1 1 d .
H9A H 1.1297 0.2149 0.4441 0.079 Uiso 1 1 calc R
C10 C 1.0781(4) 0.2435(10) 0.50028(18) 0.0587(16) Uani 1 1 d .
H10A H 1.1419 0.2438 0.5183 0.070 Uiso 1 1 calc R
C11 C 0.8975(4) 0.2430(10) 0.44620(18) 0.0604(16) Uani 1 1 d .
H11A H 0.8335 0.2431 0.4284 0.072 Uiso 1 1 calc R
C12 C 0.9089(4) 0.2612(9) 0.49273(18) 0.0570(15) Uani 1 1 d .
H12A H 0.8516 0.2746 0.5049 0.068 Uiso 1 1 calc R
C13 C 0.8748(6) 0.1742(9) 0.01862(19) 0.0705(19) Uani 1 1 d .
H13A H 0.8764 0.0625 0.0354 0.085 Uiso 1 1 calc R
C14 C 0.8792(6) 0.1573(10) -0.0255(2) 0.075(2) Uani 1 1 d .
H14A H 0.8845 0.0362 -0.0377 0.090 Uiso 1 1 calc R
C15 C 0.8758(4) 0.3172(10) -0.05151(18) 0.0562(15) Uani 1 1 d .
C16 C 0.8619(5) 0.4903(10) -0.03170(19) 0.0662(17) Uani 1 1 d .
H16A H 0.8536 0.6029 -0.0483 0.079 Uiso 1 1 calc R
C17 C 0.8606(5) 0.4950(9) 0.01308(18) 0.0581(15) Uani 1 1 d .
H17A H 0.8540 0.6137 0.0262 0.070 Uiso 1 1 calc R
C18 C 0.8802(4) 0.3036(11) -0.10009(18) 0.0638(16) Uani 1 1 d .
H18A H 0.9134 0.1849 -0.1056 0.077 Uiso 1 1 calc R
H18B H 0.9193 0.4101 -0.1081 0.077 Uiso 1 1 calc R
C19 C 0.7740(4) 0.3085(10) -0.12860(18) 0.0597(15) Uani 1 1 d .
H19A H 0.7370 0.1976 -0.1212 0.072 Uiso 1 1 calc R
H19B H 0.7399 0.4227 -0.1210 0.072 Uiso 1 1 calc R
C20 C 0.7704(4) 0.3086(9) -0.17829(18) 0.0522(13) Uani 1 1 d .
C21 C 0.6799(5) 0.3123(10) -0.20595(18) 0.0650(17) Uani 1 1 d .
H21A H 0.6216 0.3145 -0.1942 0.078 Uiso 1 1 calc R
C22 C 0.6724(4) 0.3130(10) -0.25110(18) 0.0583(15) Uani 1 1 d .
H22A H 0.6085 0.3155 -0.2690 0.070 Uiso 1 1 calc R
C23 C 0.8538(5) 0.3099(10) -0.19725(19) 0.0659(17) Uani 1 1 d .
H23A H 0.9180 0.3109 -0.1796 0.079 Uiso 1 1 calc R
C24 C 0.8409(4) 0.3099(11) -0.24368(18) 0.0636(17) Uani 1 1 d .
H24A H 0.8981 0.3096 -0.2562 0.076 Uiso 1 1 calc R
C25 C 1.0089(5) 0.2042(8) 0.13289(16) 0.0478(13) Uani 1 1 d .
C26 C 0.7421(5) 0.2054(7) 0.11564(16) 0.0458(13) Uani 1 1 d .
C27 C 1.3475(5) 0.1898(9) 0.13290(17) 0.0508(14) Uani 1 1 d .
C28 C 0.8761(3) -0.2152(8) 0.13180(15) 0.0383(11) Uani 1 1 d .

loop_
_atom_site_aniso_label
_atom_site_aniso_U_11
_atom_site_aniso_U_22
_atom_site_aniso_U_33
_atom_site_aniso_U_23
_atom_site_aniso_U_13
_atom_site_aniso_U_12
Cu1 0.0431(4) 0.0410(4) 0.0381(3) -0.0024(3) 0.0060(2) -0.0003(3)
Cu2 0.0419(4) 0.0421(4) 0.0395(3) -0.0007(3) 0.0057(2) -0.0006(3)
Cu3 0.0325(3) 0.0695(5) 0.0445(4) 0.0002(3) 0.0134(3) 0.0001(3)
Cu4 0.0324(3) 0.0700(5) 0.0399(3) -0.0013(3) 0.0121(3) -0.0008(3)
N1 0.049(2) 0.046(3) 0.032(2) -0.0020(18) 0.0094(17) 0.001(2)
N2 0.040(2) 0.064(3) 0.036(2) -0.0024(19) 0.0084(18) 0.001(2)
N3 0.050(2) 0.044(3) 0.035(2) 0.0000(18) 0.0102(18) 0.0021(19)
N4 0.037(2) 0.071(3) 0.035(2) 0.005(2) 0.0071(18) 0.002(2)
N5 0.039(2) 0.041(2) 0.055(3) 0.005(2) 0.032(2) 0.004(2)
N6 0.038(2) 0.044(3) 0.047(2) 0.0001(19) 0.023(2) 0.000(2)
N7 0.094(4) 0.051(3) 0.050(3) -0.005(3) 0.010(3) 0.005(3)
N8 0.037(2) 0.058(3) 0.062(3) 0.004(2) 0.004(2) 0.000(2)
C1 0.095(5) 0.050(4) 0.040(3) -0.001(2) 0.012(3) -0.002(3)
C2 0.127(6) 0.061(4) 0.045(3) 0.009(3) 0.024(4) -0.003(4)
C3 0.059(4) 0.077(5) 0.042(3) -0.004(3) 0.010(3) 0.003(3)
C4 0.144(7) 0.057(4) 0.039(3) -0.006(3) 0.023(4) 0.022(4)
C5 0.110(5) 0.052(4) 0.044(3) 0.010(3) 0.015(3) 0.017(4)
C6 0.058(4) 0.097(5) 0.049(3) -0.001(3) 0.017(3) 0.009(3)
C7 0.052(3) 0.083(5) 0.059(4) -0.007(3) 0.012(3) 0.001(3)
C8 0.062(4) 0.052(3) 0.040(3) -0.002(2) 0.011(3) 0.002(3)
C9 0.058(4) 0.098(5) 0.044(3) -0.002(3) 0.019(3) -0.001(3)
C10 0.049(3) 0.082(5) 0.045(3) -0.007(3) 0.009(3) 0.001(3)
C11 0.050(3) 0.081(5) 0.044(3) 0.000(3) -0.006(3) 0.000(3)
C12 0.044(3) 0.082(5) 0.045(3) 0.000(3) 0.010(2) -0.001(3)
C13 0.118(6) 0.051(4) 0.043(3) 0.005(3) 0.018(3) 0.008(4)
C14 0.124(6) 0.049(4) 0.055(4) -0.003(3) 0.027(4) 0.019(4)
C15 0.055(3) 0.068(4) 0.046(3) -0.001(3) 0.011(3) -0.002(3)
C16 0.099(5) 0.055(4) 0.045(3) 0.009(3) 0.014(3) 0.000(4)
C17 0.080(4) 0.051(3) 0.043(3) -0.005(3) 0.010(3) 0.003(3)
C18 0.058(4) 0.083(5) 0.053(3) 0.002(3) 0.015(3) 0.001(3)
C19 0.051(3) 0.075(4) 0.053(3) -0.005(3) 0.010(3) -0.002(3)
C20 0.057(3) 0.058(4) 0.043(3) -0.002(3) 0.012(2) -0.001(3)
C21 0.055(4) 0.100(5) 0.046(3) 0.003(3) 0.023(3) -0.002(3)
C22 0.045(3) 0.085(5) 0.045(3) 0.001(3) 0.009(2) -0.003(3)
C23 0.050(3) 0.089(5) 0.052(3) 0.001(3) -0.006(3) 0.004(3)
C24 0.045(3) 0.102(5) 0.044(3) 0.002(3) 0.009(2) 0.005(3)
C25 0.067(4) 0.037(3) 0.033(3) 0.000(2) -0.008(3) -0.006(3)
C26 0.063(4) 0.031(3) 0.035(3) -0.003(2) -0.011(2) -0.002(3)
C27 0.064(4) 0.056(4) 0.036(3) 0.000(3) 0.020(3) -0.004(3)
C28 0.032(3) 0.036(3) 0.046(3) 0.002(2) 0.005(2) 0.000(2)

loop_
_atom_type_symbol
_atom_type_description
_atom_type_scat_dispersion_real
_atom_type_scat_dispersion_imag
_atom_type_scat_source
C C 0.0033 0.0016 'International Tables Vol C Tables 4.2.6.8 and 6.1.1.4'
H H 0.0000 0.0000 'International Tables Vol C Tables 4.2.6.8 and 6.1.1.4'
N N 0.0061 0.0033 'International Tables Vol C Tables 4.2.6.8 and 6.1.1.4'
Cu Cu 0.3201 1.2651 'International Tables Vol C Tables 4.2.6.8 and 6.1.1.4'

loop_
_geom_angle_atom_site_label_1
_geom_angle_atom_site_label_2
_geom_angle_atom_site_label_3
_geom_angle
_geom_angle_site_symmetry_1
_geom_angle_site_symmetry_3
C28 Cu1 N1 112.30(19) . .
C28 Cu1 C26 115.67(19) . .
N1 Cu1 C26 102.66(18) . .
C28 Cu1 C25 112.5(2) . .
N1 Cu1 C25 102.21(17) . .
C26 Cu1 C25 110.3(2) . .
C28 Cu1 Cu2 137.55(14) . .
N1 Cu1 Cu2 110.05(13) . .
C26 Cu1 Cu2 55.99(16) . .
C25 Cu1 Cu2 54.32(14) . .
N8 Cu2 N3 108.56(18) 1_565 .
N8 Cu2 C25 115.67(18) 1_565 .
N3 Cu2 C25 103.08(19) . .
N8 Cu2 C26 112.70(19) 1_565 .
N3 Cu2 C26 103.49(17) . .
C25 Cu2 C26 112.1(2) . .
N8 Cu2 Cu1 134.94(13) 1_565 .
N3 Cu2 Cu1 116.42(12) . .
C25 Cu2 Cu1 57.20(16) . .
C26 Cu2 Cu1 54.92(14) . .
C27 Cu3 N5 132.9(2) . .
C27 Cu3 N4 120.6(2) . 4_666
N5 Cu3 N4 106.53(16) . 4_666
N6 Cu4 N7 133.46(18) . 1_455
N6 Cu4 N2 105.95(16) . 4_565
N7 Cu4 N2 120.56(19) 1_455 4_565
C5 N1 C1 116.0(5) . .
C5 N1 Cu1 122.0(4) . .
C1 N1 Cu1 121.9(4) . .
C12 N2 C10 115.9(5) . .
C12 N2 Cu4 123.6(4) . 4_666
C10 N2 Cu4 120.4(3) . 4_666
C13 N3 C17 116.8(5) . .
C13 N3 Cu2 121.3(4) . .
C17 N3 Cu2 121.8(4) . .
C24 N4 C22 116.0(5) . .
C24 N4 Cu3 123.8(4) . 4_565
C22 N4 Cu3 120.2(3) . 4_565
C25 N5 Cu3 169.3(5) . .
C26 N6 Cu4 170.9(5) . .
C27 N7 Cu4 174.0(7) . 1_655
C28 N8 Cu2 177.5(5) . 1_545
N1 C1 C2 123.9(6) . .
N1 C1 H1A 118.1 . .
C2 C1 H1A 118.1 . .
C3 C2 C1 119.5(6) . .
C3 C2 H2A 120.3 . .
C1 C2 H2A 120.3 . .
C2 C3 C4 116.5(5) . .
C2 C3 C6 122.1(6) . .
C4 C3 C6 121.3(6) . .
C3 C4 C5 120.5(6) . .
C3 C4 H4A 119.8 . .
C5 C4 H4A 119.8 . .
N1 C5 C4 123.4(6) . .
N1 C5 H5A 118.3 . .
C4 C5 H5A 118.3 . .
C3 C6 C7 110.7(5) . .
C3 C6 H6A 109.5 . .
C7 C6 H6A 109.5 . .
C3 C6 H6B 109.5 . .
C7 C6 H6B 109.5 . .
H6A C6 H6B 108.1 . .
C6 C7 C8 114.8(5) . .
C6 C7 H7A 108.6 . .
C8 C7 H7A 108.6 . .
C6 C7 H7B 108.6 . .
C8 C7 H7B 108.6 . .
H7A C7 H7B 107.6 . .
C9 C8 C11 116.8(5) . .
C9 C8 C7 118.7(5) . .
C11 C8 C7 124.5(5) . .
C8 C9 C10 120.9(5) . .
C8 C9 H9A 119.5 . .
C10 C9 H9A 119.5 . .
N2 C10 C9 124.0(5) . .
N2 C10 H10A 118.0 . .
C9 C10 H10A 118.0 . .
C8 C11 C12 119.9(5) . .
C8 C11 H11A 120.0 . .
C12 C11 H11A 120.0 . .
N2 C12 C11 122.5(5) . .
N2 C12 H12A 118.8 . .
C11 C12 H12A 118.8 . .
N3 C13 C14 123.3(6) . .
N3 C13 H13A 118.3 . .
C14 C13 H13A 118.3 . .
C15 C14 C13 120.4(6) . .
C15 C14 H14A 119.8 . .
C13 C14 H14A 119.8 . .
C14 C15 C16 116.3(5) . .
C14 C15 C18 121.7(6) . .
C16 C15 C18 121.8(6) . .
C15 C16 C17 119.4(6) . .
C15 C16 H16A 120.3 . .
C17 C16 H16A 120.3 . .
N3 C17 C16 123.5(6) . .
N3 C17 H17A 118.3 . .
C16 C17 H17A 118.3 . .
C15 C18 C19 110.5(5) . .
C15 C18 H18A 109.6 . .
C19 C18 H18A 109.6 . .
C15 C18 H18B 109.6 . .
C19 C18 H18B 109.6 . .
H18A C18 H18B 108.1 . .
C20 C19 C18 114.7(5) . .
C20 C19 H19A 108.6 . .
C18 C19 H19A 108.6 . .
C20 C19 H19B 108.6 . .
C18 C19 H19B 108.6 . .
H19A C19 H19B 107.6 . .
C21 C20 C23 117.0(5) . .
C21 C20 C19 118.8(5) . .
C23 C20 C19 124.2(5) . .
C20 C21 C22 121.1(5) . .
C20 C21 H21A 119.4 . .
C22 C21 H21A 119.4 . .
N4 C22 C21 123.4(5) . .
N4 C22 H22A 118.3 . .
C21 C22 H22A 118.3 . .
C20 C23 C24 119.0(5) . .
C20 C23 H23A 120.5 . .
C24 C23 H23A 120.5 . .
N4 C24 C23 123.4(5) . .
N4 C24 H24A 118.3 . .
C23 C24 H24A 118.3 . .
N5 C25 Cu2 149.7(5) . .
N5 C25 Cu1 141.8(5) . .
Cu2 C25 Cu1 68.48(19) . .
N6 C26 Cu1 146.4(5) . .
N6 C26 Cu2 144.5(5) . .
Cu1 C26 Cu2 69.09(19) . .
N7 C27 Cu3 174.4(7) . .
N8 C28 Cu1 177.7(4) . .

loop_
_geom_bond_atom_site_label_1
_geom_bond_atom_site_label_2
_geom_bond_distance
_geom_bond_site_symmetry_2
Cu1 C28 1.917(6) .
Cu1 N1 2.085(4) .
Cu1 C26 2.128(6) .
Cu1 C25 2.195(6) .
Cu1 Cu2 2.4298(9) .
Cu2 N8 1.936(6) 1_565
Cu2 N3 2.077(4) .
Cu2 C25 2.122(6) .
Cu2 C26 2.156(6) .
Cu3 C27 1.949(6) .
Cu3 N5 2.020(5) .
Cu3 N4 2.041(4) 4_666
Cu4 N6 2.000(4) .
Cu4 N7 2.034(6) 1_455
Cu4 N2 2.038(4) 4_565
N1 C5 1.311(8) .
N1 C1 1.330(7) .
N2 C12 1.331(6) .
N2 C10 1.335(6) .
N2 Cu4 2.038(4) 4_666
N3 C13 1.313(7) .
N3 C17 1.319(7) .
N4 C24 1.326(6) .
N4 C22 1.327(6) .
N4 Cu3 2.041(4) 4_565
N5 C25 0.968(6) .
N6 C26 0.996(6) .
N7 C27 0.913(8) .
N7 Cu4 2.034(6) 1_655
N8 C28 1.138(7) .
N8 Cu2 1.936(6) 1_545
C1 C2 1.375(8) .
C1 H1A 0.9300 .
C2 C3 1.364(9) .
C2 H2A 0.9300 .
C3 C4 1.365(9) .
C3 C6 1.501(8) .
C4 C5 1.374(8) .
C4 H4A 0.9300 .
C5 H5A 0.9300 .
C6 C7 1.513(8) .
C6 H6A 0.9700 .
C6 H6B 0.9700 .
C7 C8 1.523(7) .
C7 H7A 0.9700 .
C7 H7B 0.9700 .
C8 C9 1.357(8) .
C8 C11 1.363(8) .
C9 C10 1.366(7) .
C9 H9A 0.9300 .
C10 H10A 0.9300 .
C11 C12 1.415(7) .
C11 H11A 0.9300 .
C12 H12A 0.9300 .
C13 C14 1.374(8) .
C13 H13A 0.9300 .
C14 C15 1.365(9) .
C14 H14A 0.9300 .
C15 C16 1.378(9) .
C15 C18 1.510(7) .
C16 C17 1.381(8) .
C16 H16A 0.9300 .
C17 H17A 0.9300 .
C18 C19 1.531(8) .
C18 H18A 0.9700 .
C18 H18B 0.9700 .
C19 C20 1.519(7) .
C19 H19A 0.9700 .
C19 H19B 0.9700 .
C20 C21 1.348(8) .
C20 C23 1.369(8) .
C21 C22 1.372(7) .
C21 H21A 0.9300 .
C22 H22A 0.9300 .
C23 C24 1.404(8) .
C23 H23A 0.9300 .
C24 H24A 0.9300 .
